data_2108212
loop_
_publ_author_name
'Perera, Manomi D.'
'Sinha, Abhijeet S.'
'Aaker\"oy, Christer B.'

_publ_section_title
;
 Using structural mimics for accessing and exploring structural landscapes
 of poorly soluble molecular solids
;
_journal_issue 1
_journal_name_full 'Acta Crystallographica Section B'
_journal_page_first 42
_journal_page_last 48
_journal_paper_doi 10.1107/S2052520617017371
_journal_volume 74
_journal_year 2018
_chemical_formula_moiety '2(C18 H15 N3 O2), C4 H6 O4'
_chemical_formula_sum 'C40 H36 N6 O8'
_chemical_formula_weight 728.74
_space_group_crystal_system monoclinic
_space_group_IT_number 14
_space_group_name_Hall '-P 2ybc'
_space_group_name_H-M_alt 'P 1 21/c 1'
_symmetry_space_group_name_Hall '-P 2ybc'
_symmetry_space_group_name_H-M 'P 1 21/c 1'
_atom_sites_solution_hydrogens mixed
_atom_sites_solution_primary direct
_atom_sites_solution_secondary difmap
_cell_angle_alpha 90
_cell_angle_beta 91.423(19)
_cell_angle_gamma 90
_cell_formula_units_Z 2
_cell_length_a 10.145(4)
_cell_length_b 18.472(7)
_cell_length_c 9.421(3)
_cell_measurement_reflns_used 3472
_cell_measurement_temperature 130.(2)
_cell_measurement_theta_max 25.17
_cell_measurement_theta_min 2.98
_cell_volume 1764.9(11)
_computing_cell_refinement 'Bruker SAINT'
_computing_data_collection 'Bruker APEX2'
_computing_data_reduction 'Bruker SAINT'
_computing_molecular_graphics 'Bruker SHELXTL'
_computing_publication_material 'Bruker SHELXTL'
_computing_structure_refinement 'SHELXL-2014/7 (Sheldrick, 2014)'
_computing_structure_solution 'SHELXS-97 (Sheldrick 2008)'
_diffrn_ambient_temperature 130.(2)
_diffrn_measured_fraction_theta_full 'ACTA 50'
_diffrn_measured_fraction_theta_max 0.979
_diffrn_measurement_device_type 'Bruker APEX-II CCD'
_diffrn_measurement_method '\f and \w scans'
_diffrn_radiation_monochromator graphite
_diffrn_radiation_source 'Fine-focus sealed tube'
_diffrn_radiation_type MoK\a
_diffrn_radiation_wavelength 0.71073
_diffrn_reflns_av_R_equivalents 0.0942
_diffrn_reflns_av_unetI/netI 0.0578
_diffrn_reflns_limit_h_max 12
_diffrn_reflns_limit_h_min -12
_diffrn_reflns_limit_k_max 22
_diffrn_reflns_limit_k_min -22
_diffrn_reflns_limit_l_max 11
_diffrn_reflns_limit_l_min -11
_diffrn_reflns_number 28660
_diffrn_reflns_theta_full 'ACTA 50'
_diffrn_reflns_theta_max 26.05
_diffrn_reflns_theta_min 2.01
_exptl_absorpt_coefficient_mu 0.097
_exptl_absorpt_correction_T_max 0.98
_exptl_absorpt_correction_T_min 0.97
_exptl_absorpt_correction_type multi-scan
_exptl_absorpt_process_details SADABS
_exptl_crystal_colour Colourless
_exptl_crystal_density_diffrn 1.371
_exptl_crystal_density_method 'not measured'
_exptl_crystal_description Blocks
_exptl_crystal_F_000 764
_exptl_crystal_size_max 0.274
_exptl_crystal_size_mid 0.242
_exptl_crystal_size_min 0.157
_refine_diff_density_max 0.261
_refine_diff_density_min -0.227
_refine_ls_extinction_coef 0.0050(11)
_refine_ls_extinction_method 'SHELXL-2014/7 (Sheldrick 2014)'
_refine_ls_goodness_of_fit_ref 1.026
_refine_ls_hydrogen_treatment mixed
_refine_ls_matrix_type full
_refine_ls_number_parameters 255
_refine_ls_number_reflns 3419
_refine_ls_number_restraints 1
_refine_ls_restrained_S_all 1.029
_refine_ls_R_factor_all 0.0882
_refine_ls_R_factor_gt 0.0474
_refine_ls_shift/su_max 0.000
_refine_ls_shift/su_mean 0.000
_refine_ls_structure_factor_coef Fsqd
_refine_ls_weighting_details 'w=1/[\s^2^(Fo^2^)+(0.0603P)^2^+0.2707P] where P=(Fo^2^+2Fc^2^)/3'
_refine_ls_weighting_scheme calc
_refine_ls_wR_factor_gt 0.1088
_refine_ls_wR_factor_ref 0.1311
_reflns_number_gt 2215
_reflns_number_total 3419
_reflns_threshold_expression 'I > 2\s(I)'
_cod_data_source_file ao5034sup1.cif
_cod_data_source_block MP1609
_cod_depositor_comments
;
The following automatic conversions were performed:

'_exptl_absorpt_correction_type' value 'Multi-scan' changed to
'multi-scan' according to
/home/data/users/saulius/crontab/automatic-downloads/rss-feeds/IUCr/lib/dictionaries/cif_core.dic
dictionary named 'cif_core.dic' version 2.4.2 from 2011-04-26.

Automatic conversion script
Id: cif_fix_values 4973 2017-02-22 13:04:09Z antanas 

2019-10-01
Z value and formula fixed to values more according to usual
chemical conventions.                 miguel
;
_cod_original_formula_sum 'C20 H18 N3 O4'
_cod_original_formula_weight 364.37
_cod_original_formula_moiety 'C18 H15 N3 O2, 0.5(C4 H6 O4)'
_cod_original_formula_units_Z 4
_cod_database_code 2108212

loop_
_space_group_symop_operation_xyz
'x, y, z'
'-x, y+1/2, -z+1/2'
'-x, -y, -z'
'x, -y-1/2, z-1/2'

loop_
_atom_site_type_symbol
_atom_site_label
_atom_site_fract_x
_atom_site_fract_y
_atom_site_fract_z
_atom_site_U_iso_or_equiv
_atom_site_adp_type
_atom_site_calc_flag
_atom_site_refinement_flags_adp
_atom_site_refinement_flags_posn
_atom_site_occupancy
N N1 0.51651(18) 0.53982(9) 0.77636(18) 0.0273(4) Uani d . . 1
C C2 0.4391(2) 0.48388(12) 0.7941(2) 0.0288(5) Uani d . . 1
H H2 0.4561 0.4557 0.8769 0.035 Uiso calc U R 1
N N3 0.33813(18) 0.46140(9) 0.70914(18) 0.0281(4) Uani d . . 1
C C4 0.3150(2) 0.49941(11) 0.5901(2) 0.0243(5) Uani d . . 1
C C5 0.3707(2) 0.60615(11) 0.4354(2) 0.0247(5) Uani d . . 1
H H5 0.3042 0.5936 0.3671 0.03 Uiso calc U R 1
C C6 0.4460(2) 0.66645(11) 0.4161(2) 0.0254(5) Uani d . . 1
C C7 0.5452(2) 0.68637(11) 0.5188(2) 0.0265(5) Uani d . . 1
C C8 0.5674(2) 0.64392(11) 0.6369(2) 0.0272(5) Uani d . . 1
H H8 0.6341 0.6568 0.7049 0.033 Uiso calc U R 1
C C9 0.4911(2) 0.58153(11) 0.6565(2) 0.0253(5) Uani d . . 1
C C10 0.3916(2) 0.56205(11) 0.5574(2) 0.0237(5) Uani d . . 1
H H11 0.207(2) 0.5055(12) 0.419(2) 0.031(6) Uiso d . . 1
N N11 0.21595(18) 0.47807(9) 0.49875(19) 0.0256(4) Uani d . . 1
C C12 0.1267(2) 0.41941(11) 0.5067(2) 0.0266(5) Uani d . . 1
C C13 0.0353(2) 0.41364(11) 0.3935(2) 0.0272(5) Uani d . . 1
H H13 0.0356 0.4487 0.3198 0.033 Uiso calc U R 1
C C14 -0.0561(2) 0.35748(11) 0.3869(2) 0.0283(5) Uani d . . 1
C C15 -0.0570(2) 0.30668(12) 0.4970(2) 0.0350(6) Uani d . . 1
H H15 -0.1182 0.2678 0.4944 0.042 Uiso calc U R 1
C C16 0.0322(2) 0.31368(13) 0.6094(3) 0.0389(6) Uani d . . 1
H H16 0.0306 0.2792 0.6842 0.047 Uiso calc U R 1
C C17 0.1244(2) 0.36943(12) 0.6170(2) 0.0336(6) Uani d . . 1
H H17 0.1843 0.3733 0.6957 0.04 Uiso calc U R 1
C C18 -0.1490(2) 0.35361(12) 0.2677(2) 0.0310(5) Uani d . . 1
C C19 -0.2273(3) 0.35234(13) 0.1714(3) 0.0403(6) Uani d . . 1
H H19 -0.2897 0.3513 0.0945 0.048 Uiso calc U R 1
O O20 0.43352(15) 0.71195(8) 0.30247(15) 0.0321(4) Uani d . . 1
C C21 0.3405(2) 0.69172(12) 0.1930(2) 0.0347(6) Uani d . . 1
H H21A 0.3645 0.6443 0.1548 0.052 Uiso calc U R 1
H H21B 0.3413 0.7278 0.1168 0.052 Uiso calc U R 1
H H21C 0.2521 0.6891 0.2323 0.052 Uiso calc U R 1
O O22 0.61062(15) 0.74870(8) 0.48992(15) 0.0343(4) Uani d . . 1
C C23 0.7077(2) 0.77249(13) 0.5941(2) 0.0382(6) Uani d . . 1
H H23A 0.666 0.7782 0.6862 0.057 Uiso calc U R 1
H H23B 0.7447 0.8189 0.5645 0.057 Uiso calc U R 1
H H23C 0.7783 0.7364 0.6025 0.057 Uiso calc U R 1
O O24 0.82302(15) 0.46782(8) 0.81886(16) 0.0362(4) Uani d . . 1
H H25 0.654(3) 0.5508(16) 0.870(3) 0.077(10) Uiso d . D 1
O O25 0.72992(16) 0.55982(9) 0.93348(17) 0.0362(4) Uani d . D 1
C C26 0.8266(2) 0.51419(11) 0.9120(2) 0.0270(5) Uani d . . 1
C C27 0.9433(2) 0.52588(12) 1.0112(2) 0.0320(5) Uani d . . 1
H H27A 0.9139 0.5209 1.1102 0.038 Uiso calc U R 1
H H27B 0.9756 0.576 0.9993 0.038 Uiso calc U R 1

loop_
_atom_site_aniso_label
_atom_site_aniso_U_11
_atom_site_aniso_U_22
_atom_site_aniso_U_33
_atom_site_aniso_U_12
_atom_site_aniso_U_13
_atom_site_aniso_U_23
N1 0.0247(10) 0.0293(10) 0.0277(10) 0.0030(8) -0.0027(8) -0.0014(8)
C2 0.0260(12) 0.0308(13) 0.0295(12) 0.0025(10) -0.0029(10) 0.0051(9)
N3 0.0265(10) 0.0271(10) 0.0305(10) 0.0020(8) -0.0025(9) 0.0020(8)
C4 0.0215(11) 0.0251(12) 0.0263(11) 0.0048(9) -0.0003(9) -0.0031(9)
C5 0.0222(11) 0.0255(12) 0.0262(11) 0.0025(9) -0.0040(9) -0.0031(9)
C6 0.0257(12) 0.0236(11) 0.0269(11) 0.0026(9) -0.0015(10) -0.0019(9)
C7 0.0257(12) 0.0220(12) 0.0318(12) -0.0001(9) 0.0017(10) -0.0037(9)
C8 0.0234(12) 0.0266(12) 0.0314(12) -0.0008(9) -0.0026(10) -0.0076(9)
C9 0.0232(11) 0.0264(12) 0.0264(11) 0.0042(9) 0.0011(10) -0.0034(9)
C10 0.0214(11) 0.0234(11) 0.0263(11) 0.0036(9) -0.0002(9) -0.0018(9)
N11 0.0273(10) 0.0233(10) 0.0260(10) -0.0020(8) -0.0022(8) 0.0014(8)
C12 0.0233(12) 0.0240(12) 0.0324(12) 0.0026(9) 0.0013(10) -0.0035(9)
C13 0.0281(12) 0.0245(12) 0.0291(12) 0.0002(9) 0.0013(10) 0.0000(9)
C14 0.0251(12) 0.0274(12) 0.0323(12) -0.0003(10) 0.0010(10) -0.0055(9)
C15 0.0318(14) 0.0300(13) 0.0431(13) -0.0078(10) -0.0011(12) 0.0029(10)
C16 0.0393(15) 0.0353(14) 0.0418(14) -0.0075(11) -0.0031(12) 0.0119(11)
C17 0.0316(13) 0.0317(13) 0.0371(13) -0.0044(10) -0.0064(11) 0.0043(10)
C18 0.0301(13) 0.0260(12) 0.0371(13) -0.0008(10) 0.0037(12) -0.0031(10)
C19 0.0399(15) 0.0388(15) 0.0419(14) 0.0027(12) -0.0079(13) -0.0093(11)
O20 0.0331(9) 0.0295(9) 0.0332(8) -0.0062(7) -0.0101(7) 0.0053(7)
C21 0.0385(14) 0.0348(14) 0.0304(12) -0.0047(11) -0.0098(11) 0.0041(10)
O22 0.0340(9) 0.0314(9) 0.0371(9) -0.0096(7) -0.0077(8) 0.0017(7)
C23 0.0364(14) 0.0397(14) 0.0381(13) -0.0120(11) -0.0068(12) -0.0018(11)
O24 0.0341(10) 0.0346(9) 0.0393(9) 0.0009(7) -0.0082(8) -0.0073(7)
O25 0.0280(9) 0.0432(10) 0.0369(9) 0.0053(8) -0.0077(8) -0.0073(7)
C26 0.0281(12) 0.0258(12) 0.0271(11) -0.0013(10) -0.0010(10) 0.0043(9)
C27 0.0312(13) 0.0343(13) 0.0303(12) 0.0008(10) -0.0044(11) -0.0036(10)

loop_
_atom_type_symbol
_atom_type_description
_atom_type_scat_dispersion_real
_atom_type_scat_dispersion_imag
_atom_type_scat_source
C C 0.0033 0.0016 'International Tables Vol C Tables 4.2.6.8 and 6.1.1.4'
H H 0.0000 0.0000 'International Tables Vol C Tables 4.2.6.8 and 6.1.1.4'
N N 0.0061 0.0033 'International Tables Vol C Tables 4.2.6.8 and 6.1.1.4'
O O 0.0106 0.0060 'International Tables Vol C Tables 4.2.6.8 and 6.1.1.4'

loop_
_geom_angle_atom_site_label_1
_geom_angle_atom_site_label_2
_geom_angle_atom_site_label_3
_geom_angle_site_symmetry_1
_geom_angle_site_symmetry_3
_geom_angle
C2 N1 C9 . . 116.22(18)
N1 C2 N3 . . 127.97(19)
N1 C2 H2 . . 116.0
N3 C2 H2 . . 116.0
C4 N3 C2 . . 116.75(18)
N3 C4 N11 . . 119.20(19)
N3 C4 C10 . . 121.26(19)
N11 C4 C10 . . 119.55(18)
C6 C5 C10 . . 120.2(2)
C6 C5 H5 . . 119.9
C10 C5 H5 . . 119.9
O20 C6 C5 . . 124.47(19)
O20 C6 C7 . . 115.05(18)
C5 C6 C7 . . 120.48(19)
O22 C7 C8 . . 124.98(19)
O22 C7 C6 . . 114.97(18)
C8 C7 C6 . . 120.04(19)
C7 C8 C9 . . 119.6(2)
C7 C8 H8 . . 120.2
C9 C8 H8 . . 120.2
N1 C9 C8 . . 118.13(19)
N1 C9 C10 . . 121.01(19)
C8 C9 C10 . . 120.87(19)
C9 C10 C5 . . 118.77(19)
C9 C10 C4 . . 116.71(18)
C5 C10 C4 . . 124.50(19)
C4 N11 C12 . . 130.53(18)
C4 N11 H11 . . 114.6(14)
C12 N11 H11 . . 114.9(14)
C17 C12 C13 . . 119.7(2)
C17 C12 N11 . . 124.8(2)
C13 C12 N11 . . 115.52(19)
C14 C13 C12 . . 121.3(2)
C14 C13 H13 . . 119.4
C12 C13 H13 . . 119.4
C13 C14 C15 . . 118.9(2)
C13 C14 C18 . . 119.4(2)
C15 C14 C18 . . 121.7(2)
C16 C15 C14 . . 119.3(2)
C16 C15 H15 . . 120.3
C14 C15 H15 . . 120.3
C15 C16 C17 . . 122.3(2)
C15 C16 H16 . . 118.9
C17 C16 H16 . . 118.9
C12 C17 C16 . . 118.5(2)
C12 C17 H17 . . 120.7
C16 C17 H17 . . 120.7
C19 C18 C14 . . 177.9(2)
C18 C19 H19 . . 180.0
C6 O20 C21 . . 116.84(16)
O20 C21 H21A . . 109.5
O20 C21 H21B . . 109.5
H21A C21 H21B . . 109.5
O20 C21 H21C . . 109.5
H21A C21 H21C . . 109.5
H21B C21 H21C . . 109.5
C7 O22 C23 . . 116.77(16)
O22 C23 H23A . . 109.5
O22 C23 H23B . . 109.5
H23A C23 H23B . . 109.5
O22 C23 H23C . . 109.5
H23A C23 H23C . . 109.5
H23B C23 H23C . . 109.5
C26 O25 H25 . . 112.2(18)
O24 C26 O25 . . 123.3(2)
O24 C26 C27 . . 123.6(2)
O25 C26 C27 . . 113.03(19)
C26 C27 C27 . 3_767 114.2(2)
C26 C27 H27A . . 108.7
C27 C27 H27A 3_767 . 108.7
C26 C27 H27B . . 108.7
C27 C27 H27B 3_767 . 108.7
H27A C27 H27B . . 107.6

loop_
_geom_bond_atom_site_label_1
_geom_bond_atom_site_label_2
_geom_bond_site_symmetry_2
_geom_bond_distance
N1 C2 . 1.311(3)
N1 C9 . 1.386(3)
C2 N3 . 1.349(3)
C2 H2 . 0.95
N3 C4 . 1.339(3)
C4 N11 . 1.365(3)
C4 C10 . 1.432(3)
C5 C6 . 1.365(3)
C5 C10 . 1.421(3)
C5 H5 . 0.95
C6 O20 . 1.364(2)
C6 C7 . 1.427(3)
C7 O22 . 1.360(2)
C7 C8 . 1.376(3)
C8 C9 . 1.403(3)
C8 H8 . 0.95
C9 C10 . 1.404(3)
N11 C12 . 1.415(3)
N11 H11 . 0.91(2)
C12 C17 . 1.391(3)
C12 C13 . 1.400(3)
C13 C14 . 1.391(3)
C13 H13 . 0.95
C14 C15 . 1.399(3)
C14 C18 . 1.450(3)
C15 C16 . 1.382(3)
C15 H15 . 0.95
C16 C17 . 1.391(3)
C16 H16 . 0.95
C17 H17 . 0.95
C18 C19 . 1.191(3)
C19 H19 . 0.95
O20 C21 . 1.430(3)
C21 H21A . 0.98
C21 H21B . 0.98
C21 H21C . 0.98
O22 C23 . 1.441(2)
C23 H23A . 0.98
C23 H23B . 0.98
C23 H23C . 0.98
O24 C26 . 1.226(2)
O25 C26 . 1.313(3)
O25 H25 . 0.98(2)
C26 C27 . 1.506(3)
C27 C27 3_767 1.514(4)
C27 H27A . 0.99
C27 H27B . 0.99

loop_
_geom_hbond_atom_site_label_D
_geom_hbond_atom_site_label_H
_geom_hbond_atom_site_label_A
_geom_hbond_site_symmetry_A
_geom_hbond_distance_DH
_geom_hbond_distance_HA
_geom_hbond_distance_DA
_geom_hbond_angle_DHA
O25 H25 N1 . 0.98(2) 1.64(2) 2.618(2) 174.(3)
N11 H11 O24 3_666 0.91(2) 2.31(2) 3.170(3) 158.5(19)

loop_
_geom_torsion_atom_site_label_1
_geom_torsion_atom_site_label_2
_geom_torsion_atom_site_label_3
_geom_torsion_atom_site_label_4
_geom_torsion_site_symmetry_4
_geom_torsion
C9 N1 C2 N3 . 0.7(3)
N1 C2 N3 C4 . 1.7(3)
C2 N3 C4 N11 . 178.54(18)
C2 N3 C4 C10 . -1.8(3)
C10 C5 C6 O20 . 179.86(18)
C10 C5 C6 C7 . -0.8(3)
O20 C6 C7 O22 . 1.4(3)
C5 C6 C7 O22 . -177.96(18)
O20 C6 C7 C8 . -179.25(18)
C5 C6 C7 C8 . 1.3(3)
O22 C7 C8 C9 . 178.49(19)
C6 C7 C8 C9 . -0.7(3)
C2 N1 C9 C8 . 176.97(19)
C2 N1 C9 C10 . -2.9(3)
C7 C8 C9 N1 . 179.71(18)
C7 C8 C9 C10 . -0.4(3)
N1 C9 C10 C5 . -179.17(18)
C8 C9 C10 C5 . 0.9(3)
N1 C9 C10 C4 . 2.7(3)
C8 C9 C10 C4 . -177.15(18)
C6 C5 C10 C9 . -0.3(3)
C6 C5 C10 C4 . 177.59(19)
N3 C4 C10 C9 . -0.3(3)
N11 C4 C10 C9 . 179.36(18)
N3 C4 C10 C5 . -178.25(19)
N11 C4 C10 C5 . 1.4(3)
N3 C4 N11 C12 . 0.1(3)
C10 C4 N11 C12 . -179.5(2)
C4 N11 C12 C17 . -0.1(4)
C4 N11 C12 C13 . 179.4(2)
C17 C12 C13 C14 . -1.9(3)
N11 C12 C13 C14 . 178.63(18)
C12 C13 C14 C15 . 0.9(3)
C12 C13 C14 C18 . 179.98(19)
C13 C14 C15 C16 . 0.3(3)
C18 C14 C15 C16 . -178.8(2)
C14 C15 C16 C17 . -0.5(4)
C13 C12 C17 C16 . 1.6(3)
N11 C12 C17 C16 . -179.0(2)
C15 C16 C17 C12 . -0.4(4)
C5 C6 O20 C21 . -4.2(3)
C7 C6 O20 C21 . 176.47(18)
C8 C7 O22 C23 . -1.9(3)
C6 C7 O22 C23 . 177.35(18)
O24 C26 C27 C27 3_767 -1.2(4)
O25 C26 C27 C27 3_767 -179.9(2)
